data_7206792
loop_
_publ_author_name
'Yu, Fan'
'Li, Bao'

_publ_section_title
;
 Temperature-controlled synthesis of two novel coordination polymers
 modeled by semi-rigid tetrapyridines
;
_journal_issue 23
_journal_name_full CrystEngComm
_journal_page_first 7025
_journal_paper_doi 10.1039/c1ce05549f
_journal_volume 13
_journal_year 2011
_chemical_formula_sum 'C34 H32 Cu N4 O8'
_chemical_formula_weight 688.18
_chemical_name_systematic
;
?
;
_space_group_IT_number 18
_symmetry_cell_setting orthorhombic
_symmetry_space_group_name_Hall 'P 2 2ab'
_symmetry_space_group_name_H-M 'P 21 21 2'
_atom_sites_solution_hydrogens geom
_atom_sites_solution_primary direct
_atom_sites_solution_secondary difmap
_audit_creation_method SHELXL-97
_audit_update_record
;
2011-03-14 # Formatted by publCIF
;
_cell_angle_alpha 90.00
_cell_angle_beta 90.00
_cell_angle_gamma 90.00
_cell_formula_units_Z 4
_cell_length_a 22.708(5)
_cell_length_b 10.553(2)
_cell_length_c 19.758(4)
_cell_measurement_temperature 293(2)
_cell_volume 4734.8(17)
_computing_cell_refinement PROCESS-AUTO
_computing_data_collection 'PROCESS-AUTO (Rigaku Corporation,1998)'
_computing_data_reduction 'teXsan (Molecular Structure Corporation & Rigaku Corporation, 1999)'
_computing_molecular_graphics 'ORTEP-II (Johnson, 1976)'
_computing_publication_material 'SHELXL-97 (Sheldrick, 1997)'
_computing_structure_refinement 'SHELXL-97 (Sheldrick, 1997)'
_computing_structure_solution 'SHELXS-97 (Sheldrick, 1990)'
_diffrn_ambient_temperature 293(2)
_diffrn_measured_fraction_theta_full 0.952
_diffrn_measured_fraction_theta_max 0.952
_diffrn_measurement_device_type 'Rigaku R-AXIS RAPID imaging plate'
_diffrn_measurement_method 'omega scan'
_diffrn_radiation_monochromator graphite
_diffrn_radiation_source 'fine-focus sealed tube'
_diffrn_radiation_type MoK\a
_diffrn_radiation_wavelength 0.71073
_diffrn_reflns_av_R_equivalents 0.0000
_diffrn_reflns_av_sigmaI/netI 0.0695
_diffrn_reflns_limit_h_max 26
_diffrn_reflns_limit_h_min -26
_diffrn_reflns_limit_k_max 12
_diffrn_reflns_limit_k_min 0
_diffrn_reflns_limit_l_max 23
_diffrn_reflns_limit_l_min 0
_diffrn_reflns_number 7921
_diffrn_reflns_theta_full 25.00
_diffrn_reflns_theta_max 25.00
_diffrn_reflns_theta_min 3.31
_exptl_absorpt_coefficient_mu 0.501
_exptl_absorpt_correction_T_max 0.9065
_exptl_absorpt_correction_T_min 0.8643
_exptl_absorpt_correction_type multi-scan
_exptl_absorpt_process_details '(ABSCOR; Higashi, 1995)'
_exptl_crystal_colour blue
_exptl_crystal_density_diffrn 0.965
_exptl_crystal_density_method 'not measured'
_exptl_crystal_description block
_exptl_crystal_F_000 1428
_exptl_crystal_size_max 0.30
_exptl_crystal_size_mid 0.30
_exptl_crystal_size_min 0.20
_platon_squeeze_details
;
;
_refine_diff_density_max 1.542
_refine_diff_density_min -0.277
_refine_diff_density_rms 0.069
_refine_ls_abs_structure_details 'Flack H D (1983), Acta Cryst. A39, 876-881'
_refine_ls_abs_structure_Flack 0.59(3)
_refine_ls_extinction_method none
_refine_ls_goodness_of_fit_ref 0.919
_refine_ls_hydrogen_treatment constr
_refine_ls_matrix_type full
_refine_ls_number_parameters 413
_refine_ls_number_reflns 7921
_refine_ls_number_restraints 0
_refine_ls_restrained_S_all 0.919
_refine_ls_R_factor_all 0.1426
_refine_ls_R_factor_gt 0.0962
_refine_ls_shift/su_max 0.016
_refine_ls_shift/su_mean 0.003
_refine_ls_structure_factor_coef Fsqd
_refine_ls_weighting_details 'calc w=1/[\s^2^(Fo^2^)+(0.1839P)^2^+0.0000P] where P=(Fo^2^+2Fc^2^)/3'
_refine_ls_weighting_scheme calc
_refine_ls_wR_factor_gt 0.2501
_refine_ls_wR_factor_ref 0.2804
_reflns_number_gt 3849
_reflns_number_total 7921
_reflns_threshold_expression >2sigma(I)
_cod_data_source_file c1ce05549f.txt
_cod_data_source_block compound1
_cod_original_cell_volume 4734.9(16)
_cod_database_code 7206792

loop_
_symmetry_equiv_pos_as_xyz
'x, y, z'
'-x, -y, z'
'-x+1/2, y+1/2, -z'
'x+1/2, -y+1/2, -z'

loop_
_atom_site_label
_atom_site_type_symbol
_atom_site_fract_x
_atom_site_fract_y
_atom_site_fract_z
_atom_site_U_iso_or_equiv
_atom_site_adp_type
_atom_site_occupancy
_atom_site_symmetry_multiplicity
_atom_site_calc_flag
_atom_site_refinement_flags
Cu1 Cu 0.22300(4) 0.65734(11) 0.28153(5) 0.0936(4) Uani 1 1 d .
N1 N 0.1627(3) 0.7179(8) 0.3498(4) 0.102(2) Uani 1 1 d .
N2 N -0.0055(7) 1.3645(8) 0.8241(5) 0.151(4) Uani 1 1 d .
N3 N 0.1752(3) 0.7606(6) 0.2013(3) 0.0860(18) Uani 1 1 d .
N4 N 0.2173(4) 1.0992(8) -0.2157(5) 0.1275(19) Uani 1 1 d .
O5 O 0.1746(3) 0.5017(7) 0.2632(4) 0.122(2) Uani 1 1 d .
O6 O 0.2125(4) 0.3578(9) 0.3321(4) 0.150(3) Uani 1 1 d .
O1 O 0.0365(2) 0.8647(6) 0.4784(3) 0.0995(16) Uani 1 1 d .
O2 O -0.0275(3) 1.1508(10) 0.6475(4) 0.138(3) Uani 1 1 d .
O3 O 0.0698(2) 0.9646(5) 0.0736(4) 0.117(2) Uani 1 1 d .
O4 O 0.0774(3) 0.9831(6) -0.0971(3) 0.1069(18) Uani 1 1 d .
C1 C 0.1769(4) 0.7919(17) 0.3962(6) 0.161(6) Uani 1 1 d .
H1A H 0.2165 0.8141 0.3987 0.194 Uiso 1 1 calc R
C2 C 0.1384(5) 0.8473(19) 0.4468(6) 0.175(7) Uani 1 1 d .
H2A H 0.1525 0.8966 0.4822 0.210 Uiso 1 1 calc R
C3 C 0.0814(3) 0.8227(10) 0.4389(4) 0.093(2) Uani 1 1 d .
C4 C 0.0654(4) 0.7375(11) 0.3844(6) 0.112(3) Uani 1 1 d .
H4A H 0.0263 0.7135 0.3786 0.135 Uiso 1 1 calc R
C5 C 0.1064(3) 0.6938(9) 0.3429(5) 0.094(2) Uani 1 1 d .
H5A H 0.0946 0.6432 0.3068 0.113 Uiso 1 1 calc R
C6 C 0.0541(4) 0.9622(11) 0.5227(5) 0.112(3) Uani 1 1 d .
H6A H 0.0664 1.0357 0.4968 0.135 Uiso 1 1 calc R
H6B H 0.0874 0.9340 0.5496 0.135 Uiso 1 1 calc R
C26 C 0.0000 1.0000 -0.0129(5) 0.094(3) Uani 1 2 d S
C19 C 0.0312(4) 0.8948(9) 0.0276(4) 0.093(2) Uani 1 1 d .
H19A H 0.0029 0.8440 0.0525 0.112 Uiso 1 1 calc R
H19B H 0.0537 0.8400 -0.0021 0.112 Uiso 1 1 calc R
C15 C 0.1386(4) 0.9549(10) 0.1637(5) 0.104(3) Uani 1 1 d .
H15A H 0.1368 1.0427 0.1668 0.125 Uiso 1 1 calc R
C13 C 0.0000 1.0000 0.5718(5) 0.090(3) Uani 1 2 d S
C22 C 0.1238(3) 1.0260(9) -0.1308(4) 0.089(2) Uani 1 1 d .
C25 C 0.0452(4) 1.0750(9) -0.0568(4) 0.093(2) Uani 1 1 d .
H25A H 0.0249 1.1345 -0.0860 0.111 Uiso 1 1 calc R
H25B H 0.0721 1.1219 -0.0280 0.111 Uiso 1 1 calc R
C16 C 0.1046(3) 0.8949(8) 0.1158(4) 0.0796(19) Uani 1 1 d .
C17 C 0.1099(4) 0.7633(8) 0.1105(4) 0.088(2) Uani 1 1 d .
H17A H 0.0902 0.7175 0.0773 0.105 Uiso 1 1 calc R
C9 C -0.0172(5) 1.2245(11) 0.7040(6) 0.127(4) Uani 1 1 d .
C28 C 0.1225(4) 0.3124(10) 0.2780(6) 0.117(3) Uani 1 1 d .
C29 C 0.0801(4) 0.3521(12) 0.2340(5) 0.112(3) Uani 1 1 d .
H29A H 0.0822 0.4322 0.2145 0.134 Uiso 1 1 calc R
C18 C 0.1448(3) 0.7069(8) 0.1558(4) 0.087(2) Uani 1 1 d .
H18A H 0.1471 0.6190 0.1537 0.104 Uiso 1 1 calc R
C23 C 0.1518(5) 0.9408(12) -0.1694(6) 0.1275(19) Uani 1 1 d .
H23A H 0.1423 0.8552 -0.1680 0.153 Uiso 1 1 calc R
O7 O 0.2870(3) 0.7179(10) 0.3405(4) 0.142(3) Uani 1 1 d .
C24 C 0.1979(5) 0.9888(10) -0.2137(6) 0.1275(19) Uani 1 1 d .
H24A H 0.2147 0.9310 -0.2435 0.153 Uiso 1 1 calc R
C10 C 0.0392(5) 1.2573(11) 0.7293(6) 0.124(3) Uani 1 1 d .
H10A H 0.0734 1.2347 0.7064 0.149 Uiso 1 1 calc R
C31 C 0.0239(5) 0.162(2) 0.2460(8) 0.153(5) Uani 1 1 d .
H31A H -0.0083 0.1130 0.2332 0.184 Uiso 1 1 calc R
C12 C 0.0206(3) 1.1082(8) 0.6085(4) 0.089(2) Uani 1 1 d .
H12A H 0.0533 1.0852 0.6376 0.106 Uiso 1 1 calc R
H12B H 0.0335 1.1740 0.5776 0.106 Uiso 1 1 calc R
C14 C 0.1735(4) 0.8935(8) 0.2052(4) 0.086(2) Uani 1 1 d .
H14A H 0.1966 0.9368 0.2364 0.104 Uiso 1 1 calc R
C20 C 0.1879(4) 1.1758(11) -0.1748(5) 0.111(3) Uani 1 1 d .
H20A H 0.1997 1.2602 -0.1742 0.133 Uiso 1 1 calc R
C32 C 0.0650(7) 0.1245(10) 0.2953(8) 0.158(5) Uani 1 1 d .
H32A H 0.0587 0.0493 0.3187 0.189 Uiso 1 1 calc R
C35 C 0.3604(8) 0.901(2) 0.3940(7) 0.253(13) Uani 1 1 d .
H35A H 0.3718 0.9826 0.3767 0.380 Uiso 1 1 calc R
H35B H 0.3947 0.8494 0.3998 0.380 Uiso 1 1 calc R
H35C H 0.3410 0.9120 0.4368 0.380 Uiso 1 1 calc R
C33 C 0.1137(6) 0.1948(9) 0.3100(5) 0.121(3) Uani 1 1 d .
H33A H 0.1412 0.1650 0.3411 0.145 Uiso 1 1 calc R
C27 C 0.1758(4) 0.3950(9) 0.2974(6) 0.104(3) Uani 1 1 d .
O8 O 0.3002(4) 0.8924(10) 0.2872(6) 0.164(4) Uani 1 1 d .
C11 C 0.0411(8) 1.3241(10) 0.7890(7) 0.148(5) Uani 1 1 d .
H11A H 0.0781 1.3427 0.8065 0.178 Uiso 1 1 calc R
C30 C 0.0361(7) 0.2757(15) 0.2194(7) 0.153(5) Uani 1 1 d .
H30A H 0.0102 0.3043 0.1864 0.184 Uiso 1 1 calc R
C7 C -0.0548(8) 1.3165(13) 0.8019(5) 0.171(7) Uani 1 1 d .
H7A H -0.0859 1.3205 0.8323 0.205 Uiso 1 1 calc R
C34 C 0.3102(4) 0.8252(15) 0.3347(7) 0.115(3) Uani 1 1 d .
C8 C -0.0677(7) 1.2627(13) 0.7428(7) 0.152(5) Uani 1 1 d .
H8A H -0.1062 1.2508 0.7279 0.182 Uiso 1 1 calc R
C21 C 0.1429(4) 1.1442(8) -0.1340(5) 0.099(2) Uani 1 1 d .
H21A H 0.1250 1.2062 -0.1076 0.118 Uiso 1 1 calc R

loop_
_atom_site_aniso_label
_atom_site_aniso_U_11
_atom_site_aniso_U_22
_atom_site_aniso_U_33
_atom_site_aniso_U_23
_atom_site_aniso_U_13
_atom_site_aniso_U_12
Cu1 0.0820(5) 0.1071(7) 0.0919(6) -0.0068(6) 0.0032(5) 0.0036(5)
N1 0.076(4) 0.112(5) 0.118(6) -0.024(4) -0.001(4) 0.018(4)
N2 0.275(14) 0.056(5) 0.123(7) -0.016(4) 0.002(9) 0.028(7)
N3 0.088(4) 0.084(5) 0.086(4) 0.009(3) 0.019(3) 0.002(3)
N4 0.122(4) 0.118(4) 0.143(4) -0.022(4) 0.045(4) -0.032(3)
O5 0.108(4) 0.107(5) 0.153(6) -0.012(4) 0.019(4) -0.009(4)
O6 0.135(5) 0.160(7) 0.153(6) 0.040(6) -0.052(5) -0.013(5)
O1 0.083(3) 0.119(5) 0.096(3) -0.007(3) 0.000(3) 0.001(3)
O2 0.099(4) 0.207(8) 0.108(4) -0.036(5) 0.001(3) -0.025(5)
O3 0.083(3) 0.077(3) 0.192(6) 0.038(4) -0.057(4) -0.008(3)
O4 0.121(4) 0.105(4) 0.095(3) -0.011(3) 0.035(3) -0.028(4)
C1 0.083(6) 0.259(17) 0.142(9) -0.100(11) -0.002(6) 0.040(8)
C2 0.108(7) 0.31(2) 0.108(7) -0.126(11) -0.030(5) 0.045(10)
C3 0.053(4) 0.121(7) 0.106(5) -0.037(5) 0.008(3) 0.013(4)
C4 0.068(5) 0.129(8) 0.140(8) 0.030(7) -0.005(5) -0.012(5)
C5 0.069(5) 0.114(7) 0.099(5) -0.008(5) 0.000(4) 0.000(4)
C6 0.073(5) 0.144(8) 0.120(6) 0.007(7) -0.030(5) 0.044(5)
C26 0.108(8) 0.127(10) 0.046(5) 0.000 0.000 0.019(7)
C19 0.105(5) 0.103(6) 0.072(4) -0.006(4) -0.015(4) -0.003(5)
C15 0.105(6) 0.086(6) 0.122(7) -0.007(5) 0.013(6) 0.012(5)
C13 0.086(7) 0.129(10) 0.054(5) 0.000 0.000 -0.002(7)
C22 0.075(4) 0.113(7) 0.080(4) -0.016(4) 0.016(4) -0.006(4)
C25 0.083(4) 0.102(6) 0.094(5) 0.007(4) 0.019(4) 0.010(4)
C16 0.085(5) 0.079(5) 0.075(4) -0.006(4) -0.005(4) -0.014(4)
C17 0.085(5) 0.085(6) 0.093(5) 0.004(4) 0.007(4) 0.003(4)
C9 0.132(8) 0.103(7) 0.145(9) 0.009(7) 0.040(7) -0.027(6)
C28 0.106(6) 0.114(8) 0.130(7) -0.012(7) 0.030(6) 0.005(5)
C29 0.104(6) 0.115(7) 0.116(7) 0.011(6) -0.011(5) -0.005(6)
C18 0.090(5) 0.084(5) 0.086(5) 0.008(4) -0.010(4) 0.003(4)
C23 0.122(4) 0.118(4) 0.143(4) -0.022(4) 0.045(4) -0.032(3)
O7 0.104(5) 0.172(8) 0.149(6) -0.033(5) 0.018(4) -0.009(5)
C24 0.122(4) 0.118(4) 0.143(4) -0.022(4) 0.045(4) -0.032(3)
C10 0.108(7) 0.146(9) 0.118(7) -0.018(7) -0.001(6) -0.015(6)
C31 0.109(7) 0.212(16) 0.138(9) -0.036(11) -0.022(7) -0.016(10)
C12 0.084(5) 0.105(6) 0.077(4) -0.010(4) 0.008(4) -0.013(4)
C14 0.105(5) 0.089(6) 0.065(4) 0.001(4) -0.011(4) 0.023(4)
C20 0.103(6) 0.112(7) 0.117(6) 0.000(6) 0.015(5) -0.003(6)
C32 0.211(14) 0.085(7) 0.177(12) 0.011(7) 0.033(11) -0.067(8)
C35 0.261(19) 0.39(3) 0.111(8) -0.056(12) -0.052(10) 0.24(2)
C33 0.180(10) 0.071(6) 0.110(6) -0.011(5) 0.031(7) 0.002(6)
C27 0.092(6) 0.072(5) 0.148(9) 0.011(6) 0.031(6) -0.016(4)
O8 0.185(8) 0.153(7) 0.155(7) -0.036(6) -0.072(7) 0.018(6)
C11 0.219(14) 0.070(6) 0.155(10) -0.018(7) -0.081(10) -0.004(7)
C30 0.204(14) 0.138(10) 0.117(8) -0.007(8) 0.020(9) -0.040(10)
C7 0.278(17) 0.142(11) 0.094(7) -0.044(7) 0.048(8) -0.121(13)
C34 0.067(5) 0.141(10) 0.135(8) -0.019(8) -0.001(5) -0.016(6)
C8 0.184(11) 0.140(10) 0.132(9) -0.019(7) 0.076(9) -0.010(9)
C21 0.104(5) 0.063(5) 0.128(7) -0.011(5) 0.016(5) -0.008(5)

loop_
_atom_type_symbol
_atom_type_description
_atom_type_scat_dispersion_real
_atom_type_scat_dispersion_imag
_atom_type_scat_source
C C 0.0033 0.0016 'International Tables Vol C Tables 4.2.6.8 and 6.1.1.4'
H H 0.0000 0.0000 'International Tables Vol C Tables 4.2.6.8 and 6.1.1.4'
N N 0.0061 0.0033 'International Tables Vol C Tables 4.2.6.8 and 6.1.1.4'
O O 0.0106 0.0060 'International Tables Vol C Tables 4.2.6.8 and 6.1.1.4'
Cu Cu 0.3201 1.2651 'International Tables Vol C Tables 4.2.6.8 and 6.1.1.4'

loop_
_geom_angle_atom_site_label_1
_geom_angle_atom_site_label_2
_geom_angle_atom_site_label_3
_geom_angle
_geom_angle_site_symmetry_1
_geom_angle_site_symmetry_3
O7 Cu1 N4 89.1(4) . 3_545
O7 Cu1 O5 140.8(4) . .
N4 Cu1 O5 90.2(4) 3_545 .
O7 Cu1 N1 90.1(3) . .
N4 Cu1 N1 179.2(4) 3_545 .
O5 Cu1 N1 90.5(3) . .
O7 Cu1 N3 128.9(4) . .
N4 Cu1 N3 91.0(3) 3_545 .
O5 Cu1 N3 90.3(3) . .
N1 Cu1 N3 89.5(3) . .
C1 N1 C5 116.8(8) . .
C1 N1 Cu1 120.9(7) . .
C5 N1 Cu1 121.9(6) . .
C7 N2 C11 112.4(10) . .
C18 N3 C14 118.1(8) . .
C18 N3 Cu1 123.8(6) . .
C14 N3 Cu1 117.8(6) . .
C24 N4 C20 112.0(9) . .
C24 N4 Cu1 123.6(8) . 3
C20 N4 Cu1 123.9(7) . 3
C27 O5 Cu1 126.6(7) . .
C3 O1 C6 112.4(6) . .
C9 O2 C12 119.4(7) . .
C16 O3 C19 117.2(6) . .
C22 O4 C25 116.5(7) . .
N1 C1 C2 127.0(11) . .
N1 C1 H1A 116.5 . .
C2 C1 H1A 116.5 . .
C3 C2 C1 115.4(9) . .
C3 C2 H2A 122.3 . .
C1 C2 H2A 122.3 . .
C2 C3 O1 126.9(8) . .
C2 C3 C4 116.9(7) . .
O1 C3 C4 116.1(7) . .
C5 C4 C3 120.0(7) . .
C5 C4 H4A 120.0 . .
C3 C4 H4A 120.0 . .
N1 C5 C4 123.6(9) . .
N1 C5 H5A 118.2 . .
C4 C5 H5A 118.2 . .
O1 C6 C13 109.7(7) . .
O1 C6 H6A 109.7 . .
C13 C6 H6A 109.7 . .
O1 C6 H6B 109.7 . .
C13 C6 H6B 109.7 . .
H6A C6 H6B 108.2 . .
C19 C26 C19 117.4(9) . 2_575
C19 C26 C25 103.0(4) . 2_575
C19 C26 C25 110.6(5) 2_575 2_575
C19 C26 C25 110.6(5) . .
C19 C26 C25 103.0(4) 2_575 .
C25 C26 C25 112.4(9) 2_575 .
O3 C19 C26 103.6(6) . .
O3 C19 H19A 111.0 . .
C26 C19 H19A 111.0 . .
O3 C19 H19B 111.0 . .
C26 C19 H19B 111.0 . .
H19A C19 H19B 109.0 . .
C14 C15 C16 122.8(9) . .
C14 C15 H15A 118.6 . .
C16 C15 H15A 118.6 . .
C12 C13 C12 119.1(9) . 2_575
C12 C13 C6 104.6(5) . .
C12 C13 C6 110.9(5) 2_575 .
C12 C13 C6 110.9(5) . 2_575
C12 C13 C6 104.6(5) 2_575 2_575
C6 C13 C6 106.2(8) . 2_575
C21 C22 O4 127.3(8) . .
C21 C22 C23 116.8(8) . .
O4 C22 C23 115.7(8) . .
O4 C25 C26 107.3(6) . .
O4 C25 H25A 110.3 . .
C26 C25 H25A 110.3 . .
O4 C25 H25B 110.3 . .
C26 C25 H25B 110.3 . .
H25A C25 H25B 108.5 . .
O3 C16 C15 119.9(7) . .
O3 C16 C17 122.7(8) . .
C15 C16 C17 117.3(8) . .
C18 C17 C16 116.4(9) . .
C18 C17 H17A 121.8 . .
C16 C17 H17A 121.8 . .
O2 C9 C10 125.1(10) . .
O2 C9 C8 117.0(11) . .
C10 C9 C8 117.7(12) . .
C29 C28 C33 117.3(11) . .
C29 C28 C27 122.7(10) . .
C33 C28 C27 119.8(11) . .
C30 C29 C28 119.1(12) . .
C30 C29 H29A 120.4 . .
C28 C29 H29A 120.4 . .
N3 C18 C17 126.8(8) . .
N3 C18 H18A 116.6 . .
C17 C18 H18A 116.6 . .
C22 C23 C24 116.7(10) . .
C22 C23 H23A 121.6 . .
C24 C23 H23A 121.6 . .
C34 O7 Cu1 123.2(9) . .
N4 C24 C23 126.8(10) . .
N4 C24 H24A 116.6 . .
C23 C24 H24A 116.6 . .
C11 C10 C9 117.1(12) . .
C11 C10 H10A 121.4 . .
C9 C10 H10A 121.4 . .
C30 C31 C32 112.7(13) . .
C30 C31 H31A 123.7 . .
C32 C31 H31A 123.7 . .
O2 C12 C13 106.2(6) . .
O2 C12 H12A 110.5 . .
C13 C12 H12A 110.5 . .
O2 C12 H12B 110.5 . .
C13 C12 H12B 110.5 . .
H12A C12 H12B 108.7 . .
C15 C14 N3 118.4(8) . .
C15 C14 H14A 120.8 . .
N3 C14 H14A 120.8 . .
N4 C20 C21 126.7(10) . .
N4 C20 H20A 116.6 . .
C21 C20 H20A 116.6 . .
C33 C32 C31 122.3(12) . .
C33 C32 H32A 118.9 . .
C31 C32 H32A 118.9 . .
C34 C35 H35A 109.5 . .
C34 C35 H35B 109.5 . .
H35A C35 H35B 109.5 . .
C34 C35 H35C 109.5 . .
H35A C35 H35C 109.5 . .
H35B C35 H35C 109.5 . .
C32 C33 C28 119.9(12) . .
C32 C33 H33A 120.1 . .
C28 C33 H33A 120.1 . .
O6 C27 O5 128.0(9) . .
O6 C27 C28 121.7(10) . .
O5 C27 C28 109.9(11) . .
N2 C11 C10 125.7(13) . .
N2 C11 H11A 117.1 . .
C10 C11 H11A 117.1 . .
C29 C30 C31 128.4(15) . .
C29 C30 H30A 115.8 . .
C31 C30 H30A 115.8 . .
N2 C7 C8 130.6(13) . .
N2 C7 H7A 114.7 . .
C8 C7 H7A 114.7 . .
O8 C34 O7 121.8(11) . .
O8 C34 C35 111.3(13) . .
O7 C34 C35 126.9(13) . .
C7 C8 C9 114.3(15) . .
C7 C8 H8A 122.9 . .
C9 C8 H8A 122.9 . .
C22 C21 C20 120.7(9) . .
C22 C21 H21A 119.6 . .
C20 C21 H21A 119.6 . .

loop_
_geom_bond_atom_site_label_1
_geom_bond_atom_site_label_2
_geom_bond_distance
_geom_bond_site_symmetry_2
Cu1 O7 1.970(9) .
Cu1 N4 1.977(8) 3_545
Cu1 O5 2.009(7) .
Cu1 N1 2.025(7) .
Cu1 N3 2.209(7) .
N1 C1 1.247(13) .
N1 C5 1.312(10) .
N2 C7 1.303(18) .
N2 C11 1.336(19) .
N3 C18 1.267(10) .
N3 C14 1.405(10) .
N4 C24 1.246(13) .
N4 C20 1.323(12) .
N4 Cu1 1.977(8) 3
O5 C27 1.313(12) .
O6 C27 1.149(12) .
O1 C3 1.360(9) .
O1 C6 1.409(12) .
O2 C9 1.381(14) .
O2 C12 1.409(10) .
O3 C16 1.363(10) .
O3 C19 1.462(10) .
O4 C22 1.328(9) .
O4 C25 1.452(10) .
C1 C2 1.451(14) .
C1 H1A 0.9300 .
C2 C3 1.328(13) .
C2 H2A 0.9300 .
C3 C4 1.449(14) .
C4 C5 1.323(13) .
C4 H4A 0.9300 .
C5 H5A 0.9300 .
C6 C13 1.616(11) .
C6 H6A 0.9700 .
C6 H6B 0.9700 .
C26 C19 1.540(10) .
C26 C19 1.540(10) 2_575
C26 C25 1.560(9) 2_575
C26 C25 1.560(9) .
C19 H19A 0.9700 .
C19 H19B 0.9700 .
C15 C14 1.311(12) .
C15 C16 1.376(12) .
C15 H15A 0.9300 .
C13 C12 1.432(9) .
C13 C12 1.432(9) 2_575
C13 C6 1.616(11) 2_575
C22 C21 1.322(12) .
C22 C23 1.339(13) .
C25 H25A 0.9700 .
C25 H25B 0.9700 .
C16 C17 1.398(11) .
C17 C18 1.335(11) .
C17 H17A 0.9300 .
C9 C10 1.417(15) .
C9 C8 1.437(16) .
C28 C29 1.363(14) .
C28 C33 1.407(15) .
C28 C27 1.542(15) .
C29 C30 1.315(16) .
C29 H29A 0.9300 .
C18 H18A 0.9300 .
C23 C24 1.454(14) .
C23 H23A 0.9300 .
O7 C34 1.255(14) .
C24 H24A 0.9300 .
C10 C11 1.375(17) .
C10 H10A 0.9300 .
C31 C30 1.34(2) .
C31 C32 1.406(19) .
C31 H31A 0.9300 .
C12 H12A 0.9700 .
C12 H12B 0.9700 .
C14 H14A 0.9300 .
C20 C21 1.344(13) .
C20 H20A 0.9300 .
C32 C33 1.364(17) .
C32 H32A 0.9300 .
C35 C34 1.82(2) .
C35 H35A 0.9600 .
C35 H35B 0.9600 .
C35 H35C 0.9600 .
C33 H33A 0.9300 .
O8 C34 1.198(15) .
C11 H11A 0.9300 .
C30 H30A 0.9300 .
C7 C8 1.331(17) .
C7 H7A 0.9300 .
C8 H8A 0.9300 .
C21 H21A 0.9300 .

loop_
_geom_torsion_atom_site_label_1
_geom_torsion_atom_site_label_2
_geom_torsion_atom_site_label_3
_geom_torsion_atom_site_label_4
_geom_torsion
_geom_torsion_site_symmetry_1
_geom_torsion_site_symmetry_4
O7 Cu1 N1 C1 14.8(11) . .
N4 Cu1 N1 C1 14(26) 3_545 .
O5 Cu1 N1 C1 155.6(11) . .
N3 Cu1 N1 C1 -114.1(11) . .
O7 Cu1 N1 C5 -173.4(8) . .
N4 Cu1 N1 C5 -175(100) 3_545 .
O5 Cu1 N1 C5 -32.6(8) . .
N3 Cu1 N1 C5 57.7(7) . .
O7 Cu1 N3 C18 162.7(6) . .
N4 Cu1 N3 C18 73.1(7) 3_545 .
O5 Cu1 N3 C18 -17.1(7) . .
N1 Cu1 N3 C18 -107.6(7) . .
O7 Cu1 N3 C14 -24.1(7) . .
N4 Cu1 N3 C14 -113.8(6) 3_545 .
O5 Cu1 N3 C14 156.1(6) . .
N1 Cu1 N3 C14 65.6(6) . .
O7 Cu1 O5 C27 5.4(10) . .
N4 Cu1 O5 C27 94.1(7) 3_545 .
N1 Cu1 O5 C27 -85.4(7) . .
N3 Cu1 O5 C27 -174.9(7) . .
C5 N1 C1 C2 5(2) . .
Cu1 N1 C1 C2 177.2(14) . .
N1 C1 C2 C3 -5(3) . .
C1 C2 C3 O1 -178.8(12) . .
C1 C2 C3 C4 4(2) . .
C6 O1 C3 C2 12.7(17) . .
C6 O1 C3 C4 -170.3(8) . .
C2 C3 C4 C5 -3.8(17) . .
O1 C3 C4 C5 178.9(8) . .
C1 N1 C5 C4 -4.1(16) . .
Cu1 N1 C5 C4 -176.2(8) . .
C3 C4 C5 N1 3.6(15) . .
C3 O1 C6 C13 -175.7(7) . .
C16 O3 C19 C26 -178.8(7) . .
C19 C26 C19 O3 -53.0(5) 2_575 .
C25 C26 C19 O3 -174.9(6) 2_575 .
C25 C26 C19 O3 64.8(8) . .
O1 C6 C13 C12 -173.5(7) . .
O1 C6 C13 C12 56.9(8) . 2_575
O1 C6 C13 C6 -56.2(5) . 2_575
C25 O4 C22 C21 -2.7(13) . .
C25 O4 C22 C23 -177.9(9) . .
C22 O4 C25 C26 -170.6(7) . .
C19 C26 C25 O4 53.4(8) . .
C19 C26 C25 O4 179.7(6) 2_575 .
C25 C26 C25 O4 -61.2(5) 2_575 .
C19 O3 C16 C15 -175.2(8) . .
C19 O3 C16 C17 8.4(12) . .
C14 C15 C16 O3 -179.1(8) . .
C14 C15 C16 C17 -2.4(13) . .
O3 C16 C17 C18 -179.1(7) . .
C15 C16 C17 C18 4.3(12) . .
C12 O2 C9 C10 -3.4(16) . .
C12 O2 C9 C8 -178.5(10) . .
C33 C28 C29 C30 -5.4(15) . .
C27 C28 C29 C30 179.4(10) . .
C14 N3 C18 C17 -0.9(13) . .
Cu1 N3 C18 C17 172.2(6) . .
C16 C17 C18 N3 -2.8(13) . .
C21 C22 C23 C24 -3.5(15) . .
O4 C22 C23 C24 172.2(10) . .
N4 Cu1 O7 C34 85.9(8) 3_545 .
O5 Cu1 O7 C34 175.0(7) . .
N1 Cu1 O7 C34 -94.1(8) . .
N3 Cu1 O7 C34 -4.7(9) . .
C20 N4 C24 C23 -4.3(19) . .
Cu1 N4 C24 C23 -176.3(10) 3 .
C22 C23 C24 N4 6(2) . .
O2 C9 C10 C11 -175.5(10) . .
C8 C9 C10 C11 -0.4(16) . .
C9 O2 C12 C13 158.4(9) . .
C12 C13 C12 O2 -60.7(5) 2_575 .
C6 C13 C12 O2 174.8(7) . .
C6 C13 C12 O2 60.8(9) 2_575 .
C16 C15 C14 N3 -1.3(14) . .
C18 N3 C14 C15 3.0(12) . .
Cu1 N3 C14 C15 -170.5(6) . .
C24 N4 C20 C21 0.9(17) . .
Cu1 N4 C20 C21 172.9(8) 3 .
C30 C31 C32 C33 -4(2) . .
C31 C32 C33 C28 3.5(18) . .
C29 C28 C33 C32 1.4(15) . .
C27 C28 C33 C32 176.7(10) . .
Cu1 O5 C27 O6 -20.7(16) . .
Cu1 O5 C27 C28 166.6(6) . .
C29 C28 C27 O6 -176.3(11) . .
C33 C28 C27 O6 8.7(15) . .
C29 C28 C27 O5 -3.1(13) . .
C33 C28 C27 O5 -178.1(8) . .
C7 N2 C11 C10 10.6(17) . .
C9 C10 C11 N2 -2.5(18) . .
C28 C29 C30 C31 5(2) . .
C32 C31 C30 C29 0(2) . .
C11 N2 C7 C8 -19(2) . .
Cu1 O7 C34 O8 -9.7(15) . .
Cu1 O7 C34 C35 169.0(7) . .
N2 C7 C8 C9 17(2) . .
O2 C9 C8 C7 170.2(11) . .
C10 C9 C8 C7 -5.3(17) . .
O4 C22 C21 C20 -174.5(9) . .
C23 C22 C21 C20 0.6(14) . .
N4 C20 C21 C22 1.0(16) . .

loop_
_platon_squeeze_void_nr
_platon_squeeze_void_average_x
_platon_squeeze_void_average_y
_platon_squeeze_void_average_z
_platon_squeeze_void_volume
_platon_squeeze_void_count_electrons
1 0.209 -0.050 0.009 2025.4 1.8
